data_7034805
loop_
_publ_author_name
'Bhalla, Rajiv'
'Levason, William'
'Luthra, Sajinder K.'
'McRobbie, Graeme'
'Monzittu, Francesco M.'
'Palmer, Jazmyn'
'Reid, Gillian'
'Sanderson, George'
'Zhang, Wenjian'

_publ_section_title
;
 Hydrothermal synthesis of Group 13 metal trifluoride complexes with
 neutral N-donor ligands.
;
_journal_issue 20
_journal_name_full 'Dalton transactions (Cambridge, England : 2003)'
_journal_page_first 9569
_journal_page_last 9580
_journal_paper_doi 10.1039/c5dt01120e
_journal_volume 44
_journal_year 2015
_chemical_formula_moiety 'C10 H10 F3 Ga N2 O, 2(H2 O)'
_chemical_formula_sum 'C10 H14 F3 Ga N2 O3'
_chemical_formula_weight 336.95
_chemical_name_systematic
; 
 aqua(2,2'-bipyridine)trifluorogallium(III) dihydrate
;
_space_group_crystal_system monoclinic
_space_group_IT_number 14
_space_group_name_Hall '-P 2yn'
_space_group_name_H-M_alt 'P 1 21/n 1'
_symmetry_space_group_name_Hall '-P 2yn'
_symmetry_space_group_name_H-M 'P 1 21/n 1'
_atom_sites_solution_hydrogens mixed
_atom_sites_solution_primary direct
_atom_sites_solution_secondary difmap
_audit_creation_date 2013-09-02
_audit_creation_method 'SHELXL-97 + hand edit'
_audit_update_record
;
2015-03-10 deposited with the CCDC.
2015-04-20 downloaded from the CCDC.
;
_cell_angle_alpha 90.00
_cell_angle_beta 93.462(6)
_cell_angle_gamma 90.00
_cell_formula_units_Z 4
_cell_length_a 9.056(3)
_cell_length_b 7.371(2)
_cell_length_c 18.904(6)
_cell_measurement_reflns_used 5057
_cell_measurement_temperature 100(2)
_cell_measurement_theta_max 34.8
_cell_measurement_theta_min 2.2
_cell_volume 1259.6(7)
_computing_cell_refinement 'CrystalClear-SM Expert 2.0 r13 (Rigaku, 2011)'
_computing_data_collection 'CrystalClear-SM Expert 2.0 r13 (Rigaku, 2011)'
_computing_data_reduction 'CrystalClear-SM Expert 2.0 r13 (Rigaku, 2011)'
_computing_molecular_graphics 'ORTEP-III (Farrugia, 1997)'
_computing_structure_refinement 'SHELXL-97 (Sheldrick, 2008)'
_computing_structure_solution 'SHELXS-97 (Sheldrick, 1997)'
_diffrn_ambient_temperature 100(2)
_diffrn_detector 'CCD plate'
_diffrn_detector_type 'Rigaku HG Saturn724+ (2x2 bin mode)'
_diffrn_measured_fraction_theta_full 0.994
_diffrn_measured_fraction_theta_max 0.994
_diffrn_measurement_device 'Four-circle \k diffractometer'
_diffrn_measurement_device_type 'Rigaku AFC12 '
_diffrn_measurement_method 'Profile data from \w-scans'
_diffrn_radiation_collimation 'Confocal mirrors, VHF VariMax '
_diffrn_radiation_type MoK\a
_diffrn_radiation_wavelength 0.71073
_diffrn_reflns_av_R_equivalents 0.1541
_diffrn_reflns_av_unetI/netI 0.0856
_diffrn_reflns_limit_h_max 11
_diffrn_reflns_limit_h_min -11
_diffrn_reflns_limit_k_max 8
_diffrn_reflns_limit_k_min -9
_diffrn_reflns_limit_l_max 24
_diffrn_reflns_limit_l_min -18
_diffrn_reflns_number 11425
_diffrn_reflns_theta_full 27.50
_diffrn_reflns_theta_max 27.50
_diffrn_reflns_theta_min 2.97
_diffrn_source 'Rotating anode X-ray tube'
_diffrn_source_type 'Rigaku FR-E+ Superbright'
_diffrn_standards_number 0
_exptl_absorpt_coefficient_mu 2.228
_exptl_absorpt_correction_T_max 1.000
_exptl_absorpt_correction_T_min 0.932
_exptl_absorpt_correction_type multi-scan
_exptl_absorpt_process_details
;Jacobson, R.A. (1998). REQAB. Private communication to the 
 Rigaku Corporation, Tokyo, Japan. 
;
_exptl_crystal_colour colourless
_exptl_crystal_density_diffrn 1.777
_exptl_crystal_density_method 'not measured'
_exptl_crystal_description plate
_exptl_crystal_F_000 680
_exptl_crystal_recrystallization_method 'Solvent evaporation'
_exptl_crystal_size_max 0.05
_exptl_crystal_size_mid 0.03
_exptl_crystal_size_min 0.02
_refine_diff_density_max 1.166
_refine_diff_density_min -1.637
_refine_diff_density_rms 0.150
_refine_ls_extinction_method none
_refine_ls_goodness_of_fit_ref 1.050
_refine_ls_hydrogen_treatment mixed
_refine_ls_matrix_type full
_refine_ls_number_parameters 196
_refine_ls_number_reflns 2883
_refine_ls_number_restraints 8
_refine_ls_restrained_S_all 1.049
_refine_ls_R_factor_all 0.0509
_refine_ls_R_factor_gt 0.0484
_refine_ls_shift/su_max 0.000
_refine_ls_shift/su_mean 0.000
_refine_ls_structure_factor_coef Fsqd
_refine_ls_weighting_details 'w=1/[\s^2^(Fo^2^)+(0.0782P)^2^+0.0284P] where P=(Fo^2^+2Fc^2^)/3'
_refine_ls_weighting_scheme calc
_refine_ls_wR_factor_gt 0.1298
_refine_ls_wR_factor_ref 0.1324
_reflns_number_gt 2703
_reflns_number_total 2883
_reflns_threshold_expression I>2\s(I)
_cod_data_source_file c5dt01120e2.cif
_cod_data_source_block 13gws038rx2
_cod_depositor_comments
;Adding full bibliography for 7034798--7034806.cif.

The following automatic conversions were performed:

data name '_iucr_refine_instruction_details' was replaced with
'_iucr_refine_instructions_details' as specified in the replacement
file 'data/replacement-values/replacement_tags.lst'.

Automatic conversion script
Id: cif_correct_tags 9268 2022-04-12 08:56:07Z antanas 
;
_cod_database_code 7034805

loop_
_symmetry_equiv_pos_as_xyz
'x, y, z'
'-x+1/2, y+1/2, -z+1/2'
'-x, -y, -z'
'x-1/2, -y-1/2, z-1/2'

loop_
_atom_site_label
_atom_site_type_symbol
_atom_site_fract_x
_atom_site_fract_y
_atom_site_fract_z
_atom_site_U_iso_or_equiv
_atom_site_adp_type
_atom_site_occupancy
_atom_site_symmetry_multiplicity
_atom_site_calc_flag
_atom_site_refinement_flags
Ga1 Ga 0.82809(3) 0.29228(3) 0.171289(14) 0.00786(15) Uani 1 1 d .
F1 F 0.77314(16) 0.53764(19) 0.15767(8) 0.0128(3) Uani 1 1 d .
F2 F 0.63815(18) 0.21822(19) 0.14494(10) 0.0152(4) Uani 1 1 d .
F3 F 0.89088(15) 0.05279(18) 0.19124(8) 0.0114(3) Uani 1 1 d .
O1 O 0.7989(2) 0.3206(2) 0.27267(11) 0.0104(4) Uani 1 1 d D
H1A H 0.739(4) 0.398(5) 0.279(2) 0.050 Uiso 1 1 d D
H1B H 0.781(6) 0.234(4) 0.295(2) 0.050 Uiso 1 1 d D
N1 N 1.0505(2) 0.3699(3) 0.18376(11) 0.0101(4) Uani 1 1 d .
N2 N 0.8937(3) 0.2696(3) 0.06898(13) 0.0104(4) Uani 1 1 d .
C1 C 1.1183(3) 0.4273(3) 0.24441(15) 0.0135(5) Uani 1 1 d .
H1 H 1.0618 0.4470 0.2844 0.016 Uiso 1 1 calc R
C2 C 1.2709(3) 0.4588(3) 0.25016(14) 0.0153(6) Uani 1 1 d .
H2 H 1.3175 0.5014 0.2934 0.018 Uiso 1 1 calc R
C3 C 1.3534(3) 0.4271(4) 0.19194(16) 0.0168(5) Uani 1 1 d .
H3 H 1.4574 0.4452 0.1951 0.020 Uiso 1 1 calc R
C4 C 1.2823(3) 0.3685(4) 0.12894(16) 0.0162(5) Uani 1 1 d .
H4 H 1.3367 0.3462 0.0884 0.019 Uiso 1 1 calc R
C5 C 1.1293(3) 0.3431(3) 0.12632(14) 0.0108(5) Uani 1 1 d .
C6 C 1.0411(3) 0.2895(3) 0.06082(15) 0.0100(5) Uani 1 1 d .
C7 C 1.0987(3) 0.2643(4) -0.00466(16) 0.0162(6) Uani 1 1 d .
H7 H 1.2018 0.2780 -0.0098 0.019 Uiso 1 1 calc R
C8 C 1.0054(4) 0.2191(3) -0.06239(17) 0.0181(6) Uani 1 1 d .
H8 H 1.0437 0.2007 -0.1075 0.022 Uiso 1 1 calc R
C9 C 0.8545(4) 0.2009(3) -0.05380(16) 0.0166(6) Uani 1 1 d .
H9 H 0.7879 0.1713 -0.0929 0.020 Uiso 1 1 calc R
C10 C 0.8041(3) 0.2270(3) 0.01278(15) 0.0129(5) Uani 1 1 d .
H10 H 0.7013 0.2141 0.0190 0.016 Uiso 1 1 calc R
O2 O 0.5601(2) 0.6131(3) 0.05166(12) 0.0233(5) Uani 1 1 d D
H2A H 0.620(4) 0.588(6) 0.0828(19) 0.050 Uiso 1 1 d D
H2B1 H 0.538(11) 0.718(5) 0.061(5) 0.050 Uiso 0.50 1 d PD
H2B2 H 0.556(10) 0.531(9) 0.023(4) 0.050 Uiso 0.50 1 d PD
O3 O 0.4783(3) -0.0328(3) 0.07162(13) 0.0243(5) Uani 1 1 d D
H3A H 0.527(4) 0.041(5) 0.096(2) 0.050 Uiso 1 1 d D
H3B1 H 0.515(10) -0.132(6) 0.065(5) 0.050 Uiso 0.50 1 d PD
H3B2 H 0.490(12) -0.016(13) 0.0295(17) 0.050 Uiso 0.50 1 d PD

loop_
_atom_site_aniso_label
_atom_site_aniso_U_11
_atom_site_aniso_U_22
_atom_site_aniso_U_33
_atom_site_aniso_U_23
_atom_site_aniso_U_13
_atom_site_aniso_U_12
Ga1 0.0045(2) 0.0095(2) 0.0100(2) -0.00051(8) 0.00428(13) -0.00002(8)
F1 0.0139(8) 0.0117(7) 0.0134(7) -0.0004(5) 0.0049(6) 0.0033(5)
F2 0.0046(8) 0.0228(9) 0.0186(9) -0.0039(6) 0.0031(6) -0.0017(5)
F3 0.0092(7) 0.0101(7) 0.0156(8) 0.0011(5) 0.0064(6) -0.0002(5)
O1 0.0102(9) 0.0096(8) 0.0120(9) 0.0020(7) 0.0067(7) 0.0011(7)
N1 0.0076(9) 0.0122(10) 0.0108(10) 0.0000(8) 0.0034(8) -0.0011(7)
N2 0.0077(10) 0.0099(10) 0.0141(12) 0.0001(8) 0.0042(9) -0.0014(7)
C1 0.0103(12) 0.0143(12) 0.0166(13) -0.0028(9) 0.0053(10) -0.0023(9)
C2 0.0107(12) 0.0178(13) 0.0169(14) -0.0019(11) -0.0015(11) -0.0040(9)
C3 0.0079(11) 0.0204(13) 0.0223(15) 0.0003(11) 0.0024(11) -0.0012(9)
C4 0.0081(12) 0.0209(14) 0.0202(14) 0.0009(10) 0.0058(10) -0.0001(9)
C5 0.0083(11) 0.0087(10) 0.0160(13) 0.0007(9) 0.0051(10) -0.0015(8)
C6 0.0083(12) 0.0092(12) 0.0129(14) -0.0001(8) 0.0045(10) 0.0008(7)
C7 0.0147(14) 0.0167(12) 0.0182(15) 0.0006(11) 0.0104(11) -0.0028(10)
C8 0.0237(16) 0.0191(15) 0.0127(15) -0.0021(9) 0.0101(13) -0.0003(9)
C9 0.0190(15) 0.0185(14) 0.0125(14) -0.0015(9) 0.0028(12) -0.0042(9)
C10 0.0105(13) 0.0143(12) 0.0142(14) -0.0018(9) 0.0032(11) -0.0017(8)
O2 0.0194(11) 0.0267(11) 0.0233(12) 0.0002(8) -0.0040(9) 0.0039(9)
O3 0.0244(12) 0.0242(11) 0.0237(11) -0.0026(9) -0.0020(10) -0.0088(8)

loop_
_atom_type_symbol
_atom_type_description
_atom_type_scat_dispersion_real
_atom_type_scat_dispersion_imag
_atom_type_scat_source
C C 0.0033 0.0016 'International Tables Vol C Tables 4.2.6.8 and 6.1.1.4'
H H 0.0000 0.0000 'International Tables Vol C Tables 4.2.6.8 and 6.1.1.4'
N N 0.0061 0.0033 'International Tables Vol C Tables 4.2.6.8 and 6.1.1.4'
F F 0.0171 0.0103 'International Tables Vol C Tables 4.2.6.8 and 6.1.1.4'
Ga Ga 0.2307 1.6083 'International Tables Vol C Tables 4.2.6.8 and 6.1.1.4'
O O 0.0106 0.0060 'International Tables Vol C Tables 4.2.6.8 and 6.1.1.4'

loop_
_geom_angle_atom_site_label_1
_geom_angle_atom_site_label_2
_geom_angle_atom_site_label_3
_geom_angle
F2 Ga1 F3 92.41(7)
F2 Ga1 F1 90.74(7)
F3 Ga1 F1 175.68(7)
F2 Ga1 O1 96.70(8)
F3 Ga1 O1 87.76(7)
F1 Ga1 O1 88.94(7)
F2 Ga1 N2 92.28(9)
F3 Ga1 N2 90.64(8)
F1 Ga1 N2 92.19(8)
O1 Ga1 N2 170.94(9)
F2 Ga1 N1 170.62(8)
F3 Ga1 N1 87.52(7)
F1 Ga1 N1 89.86(7)
O1 Ga1 N1 92.67(8)
N2 Ga1 N1 78.35(9)
Ga1 O1 H1A 110(3)
Ga1 O1 H1B 119(4)
H1A O1 H1B 110(5)
C1 N1 C5 119.9(2)
C1 N1 Ga1 124.92(18)
C5 N1 Ga1 114.92(16)
C10 N2 C6 119.3(3)
C10 N2 Ga1 124.7(2)
C6 N2 Ga1 115.94(19)
N1 C1 C2 121.3(2)
N1 C1 H1 119.3
C2 C1 H1 119.3
C3 C2 C1 119.1(2)
C3 C2 H2 120.4
C1 C2 H2 120.4
C2 C3 C4 119.3(3)
C2 C3 H3 120.3
C4 C3 H3 120.3
C3 C4 C5 118.7(3)
C3 C4 H4 120.7
C5 C4 H4 120.7
N1 C5 C4 121.6(2)
N1 C5 C6 115.2(2)
C4 C5 C6 123.2(2)
N2 C6 C7 120.8(3)
N2 C6 C5 114.6(2)
C7 C6 C5 124.6(3)
C8 C7 C6 119.6(3)
C8 C7 H7 120.2
C6 C7 H7 120.2
C7 C8 C9 119.3(3)
C7 C8 H8 120.3
C9 C8 H8 120.3
C10 C9 C8 118.3(3)
C10 C9 H9 120.8
C8 C9 H9 120.8
N2 C10 C9 122.7(3)
N2 C10 H10 118.6
C9 C10 H10 118.6
H2A O2 H2B1 103(7)
H2A O2 H2B2 109(7)
H2B1 O2 H2B2 147(10)
H3A O3 H3B1 118(8)
H3A O3 H3B2 110(7)
H3B1 O3 H3B2 84(9)

loop_
_geom_bond_atom_site_label_1
_geom_bond_atom_site_label_2
_geom_bond_distance
Ga1 F2 1.8442(17)
Ga1 F3 1.8857(14)
Ga1 F1 1.8892(15)
Ga1 O1 1.962(2)
Ga1 N2 2.064(3)
Ga1 N1 2.093(2)
O1 H1A 0.802(19)
O1 H1B 0.794(19)
N1 C1 1.336(3)
N1 C5 1.349(3)
N2 C10 1.335(4)
N2 C6 1.360(3)
C1 C2 1.399(4)
C1 H1 0.9500
C2 C3 1.387(4)
C2 H2 0.9500
C3 C4 1.388(4)
C3 H3 0.9500
C4 C5 1.396(3)
C4 H4 0.9500
C5 C6 1.486(4)
C6 C7 1.385(4)
C7 C8 1.380(4)
C7 H7 0.9500
C8 C9 1.393(4)
C8 H8 0.9500
C9 C10 1.378(4)
C9 H9 0.9500
C10 H10 0.9500
O2 H2A 0.799(19)
O2 H2B1 0.82(2)
O2 H2B2 0.81(2)
O3 H3A 0.820(19)
O3 H3B1 0.82(2)
O3 H3B2 0.82(2)

loop_
_geom_hbond_atom_site_label_D
_geom_hbond_atom_site_label_H
_geom_hbond_atom_site_label_A
_geom_hbond_distance_DH
_geom_hbond_distance_HA
_geom_hbond_distance_DA
_geom_hbond_angle_DHA
_geom_hbond_site_symmetry_A
O1 H1A F3 0.802(19) 1.76(2) 2.548(2) 169(5) 2_655
O1 H1B F1 0.794(19) 1.78(2) 2.571(2) 175(6) 2_645
O2 H2A F1 0.799(19) 1.956(19) 2.753(3) 177(5) .
O2 H2B1 O3 0.82(2) 1.93(2) 2.745(3) 174(10) 1_565
O2 H2B2 O2 0.81(2) 2.01(5) 2.743(4) 150(9) 3_665
O3 H3A F2 0.820(19) 1.864(19) 2.683(3) 176(5) .
O3 H3B1 O2 0.82(2) 1.94(3) 2.745(3) 168(10) 1_545
O3 H3B2 O3 0.82(2) 1.98(2) 2.802(5) 178(10) 3_655

loop_
_geom_torsion_atom_site_label_1
_geom_torsion_atom_site_label_2
_geom_torsion_atom_site_label_3
_geom_torsion_atom_site_label_4
_geom_torsion
C5 N1 C1 C2 -0.7(4)
Ga1 N1 C1 C2 173.33(18)
N1 C1 C2 C3 -1.0(4)
C1 C2 C3 C4 1.4(4)
C2 C3 C4 C5 -0.1(4)
C1 N1 C5 C4 2.0(4)
Ga1 N1 C5 C4 -172.56(19)
C1 N1 C5 C6 -176.7(2)
Ga1 N1 C5 C6 8.7(3)
C3 C4 C5 N1 -1.6(4)
C3 C4 C5 C6 177.0(2)
C10 N2 C6 C7 -0.6(3)
Ga1 N2 C6 C7 175.44(18)
C10 N2 C6 C5 178.0(2)
Ga1 N2 C6 C5 -5.9(2)
N1 C5 C6 N2 -1.9(3)
C4 C5 C6 N2 179.4(2)
N1 C5 C6 C7 176.6(2)
C4 C5 C6 C7 -2.1(4)
N2 C6 C7 C8 0.2(4)
C5 C6 C7 C8 -178.2(2)
C6 C7 C8 C9 0.4(4)
C7 C8 C9 C10 -0.7(4)
C6 N2 C10 C9 0.4(4)
Ga1 N2 C10 C9 -175.35(18)
C8 C9 C10 N2 0.3(4)
